data_4122051
loop_
_publ_author_name
'Mondal, Kartik Chandra'
'Samuel, Prinson P.'
'Roesky, Herbert W.'
'Aysin, Rinat R.'
'Leites, Larissa A.'
'Neudeck, Sven'
'L\"ubben, Jens'
'Dittrich, Birger'
'Holzmann, Nicole'
'Hermann, Markus'
'Frenking, Gernot'

_publ_section_title
;
 One-electron-mediated rearrangements of 2,3-disiladicarbene.
;
_journal_issue 25
_journal_name_full 'Journal of the American Chemical Society'
_journal_page_first 8919
_journal_page_last 8922
_journal_paper_doi 10.1021/ja504821u
_journal_volume 136
_journal_year 2014
_chemical_formula_moiety 'C46 H70 N2 Si2'
_chemical_formula_sum 'C46 H70 N2 Si2'
_chemical_formula_weight 707.22
_chemical_name_systematic
;
 ?
;
_space_group_crystal_system triclinic
_space_group_IT_number 2
_space_group_name_Hall '-P 1'
_space_group_name_H-M_alt 'P -1'
_symmetry_space_group_name_Hall '-P 1'
_symmetry_space_group_name_H-M 'P -1'
_atom_sites_solution_hydrogens geom
_audit_creation_method SHELXL-2013
_cell_angle_alpha 66.35(6)
_cell_angle_beta 79.58(10)
_cell_angle_gamma 67.48(7)
_cell_formula_units_Z 2
_cell_length_a 12.79(2)
_cell_length_b 13.783(9)
_cell_length_c 14.433(19)
_cell_measurement_reflns_used 9196
_cell_measurement_temperature 23(2)
_cell_measurement_theta_max 16.923
_cell_measurement_theta_min 1.034
_cell_volume 2152(5)
_computing_cell_refinement 'XDS (Kabsch, 2013)'
_computing_data_collection 'XDS (Kabsch, 2013)'
_computing_publication_material 'enCIFer 1.4, CCDC, 2011'
_computing_structure_refinement 'SHELXL-2013 (Sheldrick, 2013)'
_computing_structure_solution 'SHELXS-97 (Sheldrick, 2008)'
_diffrn_ambient_temperature 23(2)
_diffrn_measured_fraction_theta_full 0.971
_diffrn_measured_fraction_theta_max 0.967
_diffrn_measurement_device_type 'Piezodiffractometer at P11 beamline (DESY)'
_diffrn_measurement_method '\f scans'
_diffrn_radiation_type synchrotron
_diffrn_radiation_wavelength 0.4769
_diffrn_reflns_av_R_equivalents 0.1179
_diffrn_reflns_av_unetI/netI 0.0833
_diffrn_reflns_Laue_measured_fraction_full 0.971
_diffrn_reflns_Laue_measured_fraction_max 0.967
_diffrn_reflns_limit_h_max 15
_diffrn_reflns_limit_h_min -15
_diffrn_reflns_limit_k_max 16
_diffrn_reflns_limit_k_min -16
_diffrn_reflns_limit_l_max 17
_diffrn_reflns_limit_l_min -17
_diffrn_reflns_number 45604
_diffrn_reflns_point_group_measured_fraction_full 0.971
_diffrn_reflns_point_group_measured_fraction_max 0.967
_diffrn_reflns_theta_full 16.627
_diffrn_reflns_theta_max 16.923
_diffrn_reflns_theta_min 1.034
_diffrn_source synchrotron
_exptl_absorpt_coefficient_mu 0.059
_exptl_absorpt_correction_T_max 0.7441
_exptl_absorpt_correction_T_min 0.6688
_exptl_absorpt_correction_type empirical
_exptl_absorpt_process_details
;
SADABS version 2013/1, multi-scan. (G. M. Sheldrick, 2008)
;
_exptl_crystal_colour red
_exptl_crystal_density_diffrn 1.091
_exptl_crystal_description bloc
_exptl_crystal_F_000 776
_exptl_crystal_size_max 0.065
_exptl_crystal_size_mid 0.025
_exptl_crystal_size_min 0.017
_refine_diff_density_max 0.314
_refine_diff_density_min -0.315
_refine_diff_density_rms 0.058
_refine_ls_extinction_coef 0.039(4)
_refine_ls_extinction_expression Fc^*^=kFc[1+0.001xFc^2^\l^3^/sin(2\q)]^-1/4^
_refine_ls_extinction_method SHELXL
_refine_ls_goodness_of_fit_ref 1.035
_refine_ls_hydrogen_treatment constr
_refine_ls_matrix_type full
_refine_ls_number_parameters 493
_refine_ls_number_reflns 7928
_refine_ls_number_restraints 18
_refine_ls_restrained_S_all 1.034
_refine_ls_R_factor_all 0.1285
_refine_ls_R_factor_gt 0.0641
_refine_ls_shift/su_max 0.000
_refine_ls_shift/su_mean 0.000
_refine_ls_structure_factor_coef Fsqd
_refine_ls_weighting_details 'w=1/[\s^2^(Fo^2^)+(0.0752P)^2^+0.3950P] where P=(Fo^2^+2Fc^2^)/3'
_refine_ls_weighting_scheme calc
_refine_ls_wR_factor_gt 0.1418
_refine_ls_wR_factor_ref 0.1721
_reflns_Friedel_coverage 0.000
_reflns_number_gt 4507
_reflns_number_total 7928
_reflns_threshold_expression 'I > 2\s(I)'
_cod_data_source_file ja504821u_si_002.cif
_cod_data_source_block km102_23
_cod_depositor_comments 'Adding full bibliography for 4122049--4122051.cif.'
_cod_database_code 4122051
_shelx_space_group_comment
;
The symmetry employed for this shelxl refinement is uniquely defined
by the following loop, which should always be used as a source of
symmetry information in preference to the above space-group names.
They are only intended as comments.
;
_shelxl_version_number 2013-4

loop_
_space_group_symop_operation_xyz
'x, y, z'
'-x, -y, -z'

loop_
_atom_site_label
_atom_site_type_symbol
_atom_site_fract_x
_atom_site_fract_y
_atom_site_fract_z
_atom_site_U_iso_or_equiv
_atom_site_adp_type
_atom_site_occupancy
_atom_site_site_symmetry_order
_atom_site_calc_flag
_atom_site_refinement_flags_posn
_atom_site_refinement_flags_adp
_atom_site_refinement_flags_occupancy
_atom_site_disorder_assembly
_atom_site_disorder_group
Si1A Si 0.21255(8) 0.29049(8) 0.32632(7) 0.0358(3) Uani 0.932(2) 1 d . . P A 1
Si2A Si 0.20942(8) 0.26205(8) 0.18374(7) 0.0358(3) Uani 0.932(2) 1 d . . P A 1
Si1B Si 0.207(2) 0.3737(19) 0.2203(18) 0.091(7) Uani 0.068(2) 1 d . U P A 2
Si2B Si 0.2219(18) 0.1928(18) 0.2747(16) 0.081(7) Uani 0.068(2) 1 d . U P A 2
C1 C 0.3376(3) 0.3384(2) 0.2986(2) 0.0353(7) Uani 1 1 d . . . . .
N2 N 0.3423(2) 0.4074(2) 0.34162(19) 0.0350(6) Uani 1 1 d . . . . .
C3 C 0.4521(3) 0.4284(3) 0.3281(2) 0.0409(8) Uani 1 1 d . . . . .
C4 C 0.5295(3) 0.3381(3) 0.2859(3) 0.0422(8) Uani 1 1 d . . . . .
H4A H 0.5766 0.2722 0.3400 0.051 Uiso 1 1 calc R U . . .
H4B H 0.5802 0.3688 0.2313 0.051 Uiso 1 1 calc R U . . .
C5 C 0.4532(3) 0.3025(3) 0.2442(2) 0.0365(7) Uani 1 1 d . . . . .
C6 C 0.4405(3) 0.5477(3) 0.2565(3) 0.0494(9) Uani 1 1 d . . . . .
H6A H 0.4132 0.5615 0.1916 0.074 Uiso 1 1 calc R U . . .
H6B H 0.5144 0.5573 0.2458 0.074 Uiso 1 1 calc R U . . .
H6C H 0.3865 0.6015 0.2859 0.074 Uiso 1 1 calc R U . . .
C7 C 0.4943(3) 0.4094(3) 0.4285(3) 0.0492(9) Uani 1 1 d . . . . .
H7A H 0.4381 0.4615 0.4585 0.074 Uiso 1 1 calc R U . . .
H7B H 0.5661 0.4231 0.4166 0.074 Uiso 1 1 calc R U . . .
H7C H 0.5056 0.3315 0.4747 0.074 Uiso 1 1 calc R U . . .
C8 C 0.4381(3) 0.3653(3) 0.1294(2) 0.0408(8) Uani 1 1 d . . . . .
H8A H 0.3788 0.3491 0.1087 0.049 Uiso 1 1 calc R U . . .
H8B H 0.4118 0.4475 0.1140 0.049 Uiso 1 1 calc R U . . .
C9 C 0.5469(3) 0.3320(3) 0.0678(3) 0.0507(9) Uani 1 1 d . . . . .
H9A H 0.5311 0.3705 -0.0052 0.061 Uiso 1 1 calc R U . . .
H9B H 0.6034 0.3570 0.0817 0.061 Uiso 1 1 calc R U . . .
C10 C 0.5954(3) 0.2051(3) 0.0937(3) 0.0556(10) Uani 1 1 d . . . . .
H10A H 0.6686 0.1855 0.0563 0.067 Uiso 1 1 calc R U . . .
H10B H 0.5429 0.1813 0.0723 0.067 Uiso 1 1 calc R U . . .
C11 C 0.6135(3) 0.1423(3) 0.2072(3) 0.0499(9) Uani 1 1 d . . . . .
H11A H 0.6707 0.1613 0.2277 0.060 Uiso 1 1 calc R U . . .
H11B H 0.6424 0.0599 0.2226 0.060 Uiso 1 1 calc R U . . .
C12 C 0.5022(3) 0.1743(3) 0.2671(2) 0.0429(8) Uani 1 1 d . . . . .
H12A H 0.5158 0.1335 0.3404 0.052 Uiso 1 1 calc R U . . .
H12B H 0.4466 0.1511 0.2494 0.052 Uiso 1 1 calc R U . . .
C13 C 0.2454(3) 0.4649(3) 0.3939(2) 0.0366(7) Uani 1 1 d . . . . .
C14 C 0.2322(3) 0.4147(3) 0.4993(2) 0.0397(8) Uani 1 1 d . . . . .
C15 C 0.1448(3) 0.4775(3) 0.5475(3) 0.0456(8) Uani 1 1 d . . . . .
H15A H 0.1339 0.4459 0.6188 0.055 Uiso 1 1 calc R U . . .
C16 C 0.0737(3) 0.5843(3) 0.4945(3) 0.0453(9) Uani 1 1 d . . . . .
H16A H 0.0171 0.6268 0.5295 0.054 Uiso 1 1 calc R U . . .
C17 C 0.0852(3) 0.6291(3) 0.3910(3) 0.0437(8) Uani 1 1 d . . . . .
H17A H 0.0347 0.7020 0.3550 0.052 Uiso 1 1 calc R U . . .
C18 C 0.1688(3) 0.5703(3) 0.3374(2) 0.0378(7) Uani 1 1 d . . . . .
C19 C 0.1667(3) 0.6180(3) 0.2226(2) 0.0434(8) Uani 1 1 d . . . . .
H19A H 0.2355 0.5692 0.1964 0.052 Uiso 1 1 calc R U . . .
C20 C 0.1672(3) 0.7395(3) 0.1754(3) 0.0574(10) Uani 1 1 d . . . . .
H20A H 0.1776 0.7614 0.1018 0.086 Uiso 1 1 calc R U . . .
H20B H 0.2293 0.7441 0.2026 0.086 Uiso 1 1 calc R U . . .
H20C H 0.0950 0.7906 0.1917 0.086 Uiso 1 1 calc R U . . .
C21 C 0.0616(3) 0.6136(3) 0.1891(3) 0.0513(9) Uani 1 1 d . . . . .
H21A H 0.0619 0.6415 0.1151 0.077 Uiso 1 1 calc R U . . .
H21B H -0.0069 0.6610 0.2141 0.077 Uiso 1 1 calc R U . . .
H21C H 0.0629 0.5356 0.2169 0.077 Uiso 1 1 calc R U . . .
C22 C 0.3027(3) 0.2953(3) 0.5623(2) 0.0467(8) Uani 1 1 d . . . . .
H22A H 0.3645 0.2644 0.5176 0.056 Uiso 1 1 calc R U . . .
C23 C 0.3572(3) 0.2906(3) 0.6513(3) 0.0587(10) Uani 1 1 d . . . . .
H23A H 0.3982 0.3439 0.6263 0.088 Uiso 1 1 calc R U . . .
H23B H 0.4100 0.2141 0.6837 0.088 Uiso 1 1 calc R U . . .
H23C H 0.2980 0.3108 0.7007 0.088 Uiso 1 1 calc R U . . .
C24 C 0.2305(3) 0.2189(3) 0.6047(3) 0.0567(10) Uani 1 1 d . . . . .
H24A H 0.1717 0.2457 0.6514 0.085 Uiso 1 1 calc R U . . .
H24B H 0.2788 0.1413 0.6409 0.085 Uiso 1 1 calc R U . . .
H24C H 0.1949 0.2209 0.5489 0.085 Uiso 1 1 calc R U . . .
C1C C 0.0867(3) 0.2161(3) 0.2017(2) 0.0390(8) Uani 1 1 d . . . . .
N2C N 0.0936(2) 0.1172(2) 0.1979(2) 0.0384(6) Uani 1 1 d . . . . .
C3C C -0.0175(3) 0.1050(3) 0.1945(3) 0.0448(8) Uani 1 1 d . . . . .
C4C C -0.0978(11) 0.2327(12) 0.1666(15) 0.045(3) Uani 0.43(2) 1 d . U P B 1
H43A H -0.1112 0.2687 0.0931 0.054 Uiso 0.43(2) 1 calc R U P B 1
H43B H -0.1716 0.2376 0.2036 0.054 Uiso 0.43(2) 1 calc R U P B 1
C4D C -0.1048(7) 0.2055(9) 0.2192(11) 0.040(2) Uani 0.57(2) 1 d . U P B 2
H43C H -0.1313 0.1811 0.2909 0.048 Uiso 0.57(2) 1 calc R U P B 2
H43D H -0.1710 0.2415 0.1755 0.048 Uiso 0.57(2) 1 calc R U P B 2
C5C C -0.0380(3) 0.2908(3) 0.1970(2) 0.0403(8) Uani 1 1 d . . . . .
C6C C -0.0257(3) 0.0877(4) 0.0988(3) 0.0681(12) Uani 1 1 d . . . . .
H6D H -0.0167 0.1516 0.0394 0.102 Uiso 1 1 calc R U . . .
H6E H -0.0999 0.0825 0.0981 0.102 Uiso 1 1 calc R U . . .
H6F H 0.0340 0.0178 0.0971 0.102 Uiso 1 1 calc R U . . .
C7C C -0.0339(3) 0.0053(4) 0.2845(3) 0.0736(12) Uani 1 1 d . . . . .
H7D H -0.1062 -0.0012 0.2796 0.110 Uiso 1 1 calc R U . . .
H7E H -0.0343 0.0170 0.3473 0.110 Uiso 1 1 calc R U . . .
H7F H 0.0281 -0.0640 0.2848 0.110 Uiso 1 1 calc R U . . .
C8C C -0.0587(3) 0.3972(3) 0.1027(3) 0.0667(11) Uani 1 1 d . . . . .
H8C H -0.0391 0.3761 0.0422 0.080 Uiso 1 1 calc R U . . .
H8D H -0.0084 0.4371 0.1019 0.080 Uiso 1 1 calc R U . . .
C9C C -0.1825(3) 0.4774(4) 0.0973(3) 0.0807(14) Uani 1 1 d . . . . .
H9C H -0.1910 0.5472 0.0367 0.097 Uiso 1 1 calc R U . . .
H9D H -0.2326 0.4409 0.0909 0.097 Uiso 1 1 calc R U . . .
C10C C -0.2171(3) 0.5071(3) 0.1910(4) 0.0761(14) Uani 1 1 d . . . . .
H10C H -0.1734 0.5521 0.1926 0.091 Uiso 1 1 calc R U . . .
H10D H -0.2984 0.5538 0.1885 0.091 Uiso 1 1 calc R U . . .
C11C C -0.1969(3) 0.4040(3) 0.2843(3) 0.0570(10) Uani 1 1 d . . . . .
H11C H -0.2466 0.3632 0.2860 0.068 Uiso 1 1 calc R U . . .
H11D H -0.2166 0.4261 0.3443 0.068 Uiso 1 1 calc R U . . .
C12C C -0.0737(3) 0.3260(3) 0.2891(3) 0.0528(9) Uani 1 1 d . . . . .
H12C H -0.0637 0.2578 0.3514 0.063 Uiso 1 1 calc R U . . .
H12D H -0.0244 0.3650 0.2923 0.063 Uiso 1 1 calc R U . . .
C13C C 0.2013(3) 0.0286(2) 0.1963(2) 0.0374(7) Uani 1 1 d . . . . .
C14C C 0.2554(3) 0.0300(2) 0.1015(2) 0.0377(8) Uani 1 1 d . . . . .
C15C C 0.3541(3) -0.0622(3) 0.1022(3) 0.0438(8) Uani 1 1 d . . . . .
H15C H 0.3918 -0.0647 0.0397 0.053 Uiso 1 1 calc R U . . .
C16C C 0.3977(3) -0.1484(3) 0.1901(3) 0.0454(8) Uani 1 1 d . . . . .
H16C H 0.4631 -0.2109 0.1880 0.054 Uiso 1 1 calc R U . . .
C17C C 0.3466(3) -0.1443(3) 0.2817(3) 0.0486(9) Uani 1 1 d . . . . .
H17C H 0.3786 -0.2038 0.3423 0.058 Uiso 1 1 calc R U . . .
C18C C 0.2490(3) -0.0551(3) 0.2877(3) 0.0432(8) Uani 1 1 d . . . . .
C19C C 0.2051(3) -0.0501(3) 0.3910(3) 0.0544(9) Uani 1 1 d . . . . .
H19C H 0.1345 0.0173 0.3823 0.065 Uiso 1 1 calc R U . . .
C20C C 0.1770(4) -0.1565(3) 0.4618(3) 0.0758(13) Uani 1 1 d . . . . .
H20D H 0.1253 -0.1684 0.4283 0.114 Uiso 1 1 calc R U . . .
H20E H 0.1410 -0.1463 0.5248 0.114 Uiso 1 1 calc R U . . .
H20F H 0.2470 -0.2223 0.4771 0.114 Uiso 1 1 calc R U . . .
C21C C 0.2934(4) -0.0375(3) 0.4414(3) 0.0678(12) Uani 1 1 d . . . . .
H21D H 0.3621 -0.1045 0.4529 0.102 Uiso 1 1 calc R U . . .
H21E H 0.2623 -0.0296 0.5062 0.102 Uiso 1 1 calc R U . . .
H21F H 0.3120 0.0296 0.3970 0.102 Uiso 1 1 calc R U . . .
C22C C 0.2196(3) 0.1252(3) 0.0015(2) 0.0442(8) Uani 1 1 d . . . . .
H22C H 0.1486 0.1838 0.0133 0.053 Uiso 1 1 calc R U . . .
C23C C 0.1967(3) 0.0867(3) -0.0772(3) 0.0601(10) Uani 1 1 d . . . . .
H23D H 0.1662 0.1527 -0.1380 0.090 Uiso 1 1 calc R U . . .
H23E H 0.1418 0.0476 -0.0485 0.090 Uiso 1 1 calc R U . . .
H23F H 0.2675 0.0354 -0.0951 0.090 Uiso 1 1 calc R U . . .
C24C C 0.3117(3) 0.1793(3) -0.0427(3) 0.0582(10) Uani 1 1 d . . . . .
H24D H 0.3805 0.1242 -0.0587 0.087 Uiso 1 1 calc R U . . .
H24E H 0.3283 0.2028 0.0070 0.087 Uiso 1 1 calc R U . . .
H24F H 0.2848 0.2452 -0.1044 0.087 Uiso 1 1 calc R U . . .

loop_
_atom_site_aniso_label
_atom_site_aniso_U_11
_atom_site_aniso_U_22
_atom_site_aniso_U_33
_atom_site_aniso_U_23
_atom_site_aniso_U_13
_atom_site_aniso_U_12
Si1A 0.0354(6) 0.0424(6) 0.0391(6) -0.0210(5) 0.0062(4) -0.0201(4)
Si2A 0.0384(6) 0.0387(6) 0.0394(6) -0.0189(5) 0.0026(4) -0.0194(4)
Si1B 0.088(10) 0.098(10) 0.093(11) -0.031(8) -0.012(8) -0.038(8)
Si2B 0.087(10) 0.085(10) 0.068(10) -0.022(8) -0.012(7) -0.029(7)
C1 0.0379(18) 0.0399(17) 0.0336(18) -0.0176(15) 0.0024(14) -0.0163(15)
N2 0.0307(14) 0.0439(15) 0.0385(15) -0.0220(13) 0.0044(11) -0.0162(12)
C3 0.0359(18) 0.054(2) 0.047(2) -0.0284(17) 0.0067(15) -0.0230(16)
C4 0.0353(19) 0.056(2) 0.048(2) -0.0297(17) 0.0076(15) -0.0226(16)
C5 0.0356(18) 0.0439(18) 0.0393(19) -0.0201(15) 0.0066(14) -0.0215(15)
C6 0.044(2) 0.056(2) 0.058(2) -0.0237(19) 0.0076(17) -0.0286(18)
C7 0.039(2) 0.072(2) 0.054(2) -0.035(2) 0.0006(16) -0.0248(18)
C8 0.045(2) 0.0453(19) 0.0403(19) -0.0177(16) 0.0038(15) -0.0241(16)
C9 0.059(2) 0.064(2) 0.041(2) -0.0266(18) 0.0137(17) -0.033(2)
C10 0.055(2) 0.068(2) 0.061(3) -0.043(2) 0.0243(19) -0.029(2)
C11 0.040(2) 0.047(2) 0.067(3) -0.0292(19) 0.0127(18) -0.0174(17)
C12 0.043(2) 0.0439(19) 0.044(2) -0.0184(16) 0.0055(16) -0.0172(16)
C13 0.0377(18) 0.0425(18) 0.0391(19) -0.0224(16) 0.0053(15) -0.0187(15)
C14 0.0370(18) 0.050(2) 0.0376(19) -0.0199(16) 0.0018(15) -0.0182(16)
C15 0.044(2) 0.063(2) 0.040(2) -0.0280(18) 0.0051(16) -0.0229(18)
C16 0.0381(19) 0.062(2) 0.049(2) -0.0352(19) 0.0086(16) -0.0195(18)
C17 0.0389(19) 0.0467(19) 0.055(2) -0.0281(18) 0.0016(16) -0.0161(16)
C18 0.0405(19) 0.0430(18) 0.0401(19) -0.0207(16) 0.0048(15) -0.0218(16)
C19 0.043(2) 0.047(2) 0.043(2) -0.0172(16) 0.0027(16) -0.0189(16)
C20 0.060(2) 0.055(2) 0.057(2) -0.0113(19) -0.0062(19) -0.027(2)
C21 0.053(2) 0.053(2) 0.051(2) -0.0177(18) -0.0074(18) -0.0208(18)
C22 0.042(2) 0.060(2) 0.038(2) -0.0183(18) 0.0006(16) -0.0186(18)
C23 0.050(2) 0.085(3) 0.040(2) -0.024(2) -0.0031(17) -0.020(2)
C24 0.053(2) 0.060(2) 0.049(2) -0.0128(19) 0.0020(18) -0.0202(19)
C1C 0.0399(19) 0.0431(18) 0.0412(19) -0.0206(16) 0.0014(15) -0.0173(15)
N2C 0.0366(15) 0.0393(15) 0.0479(17) -0.0215(13) 0.0014(12) -0.0173(12)
C3C 0.040(2) 0.050(2) 0.059(2) -0.0280(18) -0.0011(17) -0.0232(17)
C4C 0.041(5) 0.039(6) 0.059(7) -0.015(6) -0.001(6) -0.021(4)
C4D 0.036(3) 0.044(5) 0.050(6) -0.018(5) 0.000(4) -0.024(3)
C5C 0.0390(19) 0.0431(18) 0.048(2) -0.0213(16) 0.0007(15) -0.0194(15)
C6C 0.061(3) 0.098(3) 0.072(3) -0.040(3) -0.006(2) -0.045(2)
C7C 0.055(3) 0.097(3) 0.076(3) -0.021(3) 0.007(2) -0.048(2)
C8C 0.049(2) 0.086(3) 0.038(2) -0.011(2) 0.0028(18) -0.010(2)
C9C 0.046(2) 0.075(3) 0.069(3) 0.015(2) 0.000(2) -0.012(2)
C10C 0.045(2) 0.054(2) 0.125(4) -0.036(3) 0.023(3) -0.022(2)
C11C 0.041(2) 0.084(3) 0.075(3) -0.056(2) 0.0171(19) -0.032(2)
C12C 0.039(2) 0.079(3) 0.047(2) -0.028(2) 0.0096(17) -0.0265(19)
C13C 0.0363(18) 0.0370(18) 0.044(2) -0.0178(16) 0.0000(15) -0.0156(15)
C14C 0.0407(19) 0.0377(17) 0.042(2) -0.0185(15) 0.0014(15) -0.0178(15)
C15C 0.049(2) 0.0447(19) 0.045(2) -0.0224(17) 0.0051(16) -0.0212(17)
C16C 0.041(2) 0.0419(19) 0.054(2) -0.0184(18) -0.0031(17) -0.0144(16)
C17C 0.048(2) 0.045(2) 0.052(2) -0.0134(17) -0.0076(18) -0.0170(17)
C18C 0.049(2) 0.0442(19) 0.043(2) -0.0150(17) -0.0009(16) -0.0240(17)
C19C 0.062(2) 0.052(2) 0.045(2) -0.0140(18) 0.0023(18) -0.0208(19)
C20C 0.100(4) 0.068(3) 0.047(2) -0.010(2) 0.013(2) -0.035(3)
C21C 0.091(3) 0.064(3) 0.050(2) -0.018(2) -0.014(2) -0.026(2)
C22C 0.052(2) 0.0395(18) 0.044(2) -0.0201(16) 0.0025(16) -0.0147(16)
C23C 0.072(3) 0.061(2) 0.047(2) -0.028(2) -0.009(2) -0.011(2)
C24C 0.071(3) 0.053(2) 0.049(2) -0.0197(19) 0.014(2) -0.026(2)

loop_
_atom_type_symbol
_atom_type_description
_atom_type_scat_dispersion_real
_atom_type_scat_dispersion_imag
_atom_type_scat_source
C C 0.0006 0.0007 'International Tables Vol C Tables 4.2.6.8 and 6.1.1.4'
H H 0.0000 0.0000 'International Tables Vol C Tables 4.2.6.8 and 6.1.1.4'
N N 0.0018 0.0014 'International Tables Vol C Tables 4.2.6.8 and 6.1.1.4'
Si Si 0.0382 0.0313 'International Tables Vol C Tables 4.2.6.8 and 6.1.1.4'

loop_
_geom_angle_atom_site_label_1
_geom_angle_atom_site_label_2
_geom_angle_atom_site_label_3
_geom_angle
C1 Si1A Si2A 101.22(13)
C1C Si2A Si1A 105.14(13)
C1 Si1B Si2B 92.7(11)
C1C Si2B Si1B 97.3(10)
N2 C1 C5 106.9(3)
N2 C1 Si1A 119.8(2)
C5 C1 Si1A 132.7(2)
N2 C1 Si1B 122.7(7)
C5 C1 Si1B 113.8(7)
C1 N2 C13 122.9(3)
C1 N2 C3 116.6(2)
C13 N2 C3 120.4(2)
N2 C3 C6 111.4(3)
N2 C3 C7 111.9(3)
C6 C3 C7 108.3(3)
N2 C3 C4 100.7(2)
C6 C3 C4 113.4(3)
C7 C3 C4 111.0(3)
C3 C4 C5 107.5(3)
C8 C5 C4 112.5(3)
C8 C5 C1 108.5(3)
C4 C5 C1 103.9(2)
C8 C5 C12 108.9(3)
C4 C5 C12 110.5(3)
C1 C5 C12 112.5(2)
C9 C8 C5 112.9(3)
C10 C9 C8 111.3(3)
C9 C10 C11 111.0(3)
C10 C11 C12 110.5(3)
C11 C12 C5 111.3(3)
C14 C13 C18 121.9(3)
C14 C13 N2 119.1(3)
C18 C13 N2 119.0(3)
C15 C14 C13 117.2(3)
C15 C14 C22 118.5(3)
C13 C14 C22 124.2(3)
C16 C15 C14 121.8(3)
C17 C16 C15 119.8(3)
C16 C17 C18 121.7(3)
C17 C18 C13 117.4(3)
C17 C18 C19 118.7(3)
C13 C18 C19 123.7(3)
C18 C19 C20 113.3(3)
C18 C19 C21 109.4(3)
C20 C19 C21 109.4(3)
C14 C22 C24 111.0(3)
C14 C22 C23 112.5(3)
C24 C22 C23 108.3(3)
N2C C1C C5C 108.1(3)
N2C C1C Si2A 124.0(2)
C5C C1C Si2A 126.3(2)
N2C C1C Si2B 110.1(6)
C5C C1C Si2B 133.9(6)
C1C N2C C13C 122.2(3)
C1C N2C C3C 115.7(3)
C13C N2C C3C 122.0(2)
N2C C3C C7C 111.4(3)
N2C C3C C6C 111.7(3)
C7C C3C C6C 107.8(3)
N2C C3C C4D 103.1(4)
C7C C3C C4D 101.9(6)
C6C C3C C4D 120.6(6)
N2C C3C C4C 99.6(5)
C7C C3C C4C 126.0(8)
C6C C3C C4C 99.7(7)
C5C C4C C3C 106.8(8)
C3C C4D C5C 104.5(5)
C4C C5C C8C 98.4(8)
C4C C5C C1C 104.8(5)
C8C C5C C1C 110.7(3)
C4C C5C C12C 123.7(8)
C8C C5C C12C 107.9(3)
C1C C5C C12C 110.6(3)
C8C C5C C4D 121.3(6)
C1C C5C C4D 104.0(4)
C12C C5C C4D 101.9(5)
C5C C8C C9C 112.4(3)
C10C C9C C8C 110.6(4)
C11C C10C C9C 111.3(3)
C10C C11C C12C 111.5(3)
C11C C12C C5C 111.6(3)
C18C C13C C14C 121.9(3)
C18C C13C N2C 119.8(3)
C14C C13C N2C 118.3(3)
C15C C14C C13C 116.8(3)
C15C C14C C22C 117.9(3)
C13C C14C C22C 125.3(3)
C16C C15C C14C 122.0(3)
C15C C16C C17C 119.8(3)
C16C C17C C18C 121.7(3)
C17C C18C C13C 117.4(3)
C17C C18C C19C 118.6(3)
C13C C18C C19C 123.9(3)
C18C C19C C21C 110.2(3)
C18C C19C C20C 112.1(3)
C21C C19C C20C 108.9(3)
C14C C22C C24C 110.1(3)
C14C C22C C23C 112.8(3)
C24C C22C C23C 108.5(3)

loop_
_geom_bond_atom_site_label_1
_geom_bond_atom_site_label_2
_geom_bond_distance
Si1A C1 1.876(4)
Si1A Si2A 2.254(3)
Si2A C1C 1.849(4)
Si1B C1 1.99(2)
Si1B Si2B 2.23(3)
Si2B C1C 2.04(2)
C1 N2 1.352(3)
C1 C5 1.542(5)
N2 C13 1.457(4)
N2 C3 1.503(4)
C3 C6 1.517(5)
C3 C7 1.526(5)
C3 C4 1.532(4)
C4 C5 1.540(4)
C5 C8 1.539(5)
C5 C12 1.543(4)
C8 C9 1.526(5)
C9 C10 1.520(5)
C10 C11 1.527(5)
C11 C12 1.532(5)
C13 C14 1.405(5)
C13 C18 1.409(5)
C14 C15 1.395(5)
C14 C22 1.519(5)
C15 C16 1.379(5)
C16 C17 1.373(5)
C17 C18 1.392(4)
C18 C19 1.519(5)
C19 C20 1.536(4)
C19 C21 1.537(5)
C22 C24 1.536(5)
C22 C23 1.537(5)
C1C N2C 1.355(4)
C1C C5C 1.528(5)
N2C C13C 1.453(4)
N2C C3C 1.505(4)
C3C C7C 1.520(5)
C3C C6C 1.521(5)
C3C C4D 1.535(10)
C3C C4C 1.584(13)
C4C C5C 1.513(13)
C4D C5C 1.608(9)
C5C C8C 1.518(5)
C5C C12C 1.529(5)
C8C C9C 1.539(6)
C9C C10C 1.510(6)
C10C C11C 1.486(6)
C11C C12C 1.525(5)
C13C C18C 1.405(5)
C13C C14C 1.413(5)
C14C C15C 1.406(5)
C14C C22C 1.508(5)
C15C C16C 1.368(5)
C16C C17C 1.377(5)
C17C C18C 1.396(5)
C18C C19C 1.514(5)
C19C C21C 1.544(5)
C19C C20C 1.547(5)
C22C C24C 1.538(5)
C22C C23C 1.543(4)
